data_4306930
loop_
_publ_author_name
'Chunyan Sun'
'Yangguang Li'
'Enbo Wang'
'Dongrong Xiao'
'Haiyan An'
'Lin Xu'

_publ_section_title
;
A Series of New Organic-Inorganic Molybdenum Arsenate Complexes Based on
[(ZnO6)(As3O3)2Mo6O18]4- and [HxAs2Mo6O26](6-x)- Clusters as SBUs
;
_journal_name_full 'Inorganic Chemistry'
_journal_page_first 1563
_journal_page_last 1574
_journal_paper_doi 10.1021/ic061227j
_journal_volume 46
_journal_year 2007
_chemical_formula_sum 'C30 H30 As2 Cu2 Mo6 N6 O27'
_chemical_formula_weight 1759.16
_chemical_name_systematic
; 
 ? 
;
_space_group_IT_number 2
_symmetry_cell_setting triclinic
_symmetry_space_group_name_Hall '-P 1'
_symmetry_space_group_name_H-M 'P -1'
_atom_sites_solution_hydrogens geom
_atom_sites_solution_primary direct
_atom_sites_solution_secondary difmap
_audit_creation_method SHELXL-97
_cell_angle_alpha 66.89(3)
_cell_angle_beta 84.75(3)
_cell_angle_gamma 64.78(3)
_cell_formula_units_Z 1
_cell_length_a 10.852(2)
_cell_length_b 11.389(2)
_cell_length_c 11.976(2)
_cell_measurement_reflns_used 9425
_cell_measurement_temperature 293(2)
_cell_measurement_theta_max 25.00
_cell_measurement_theta_min 3.32
_cell_volume 1226.5(6)
_computing_cell_refinement 'RAPID AUTO'
_computing_data_collection 'RAPID AUTO'
_computing_data_reduction 'RAPID AUTO'
_computing_molecular_graphics 'Bruker SHELXTL'
_computing_publication_material 'Bruker SHELXTL'
_computing_structure_refinement 'SHELXL-97 (Sheldrick, 1997)'
_computing_structure_solution 'SHELXS-97 (Sheldrick, 1990)'
_diffrn_ambient_temperature 293(2)
_diffrn_detector_area_resol_mean '100x100 microns'
_diffrn_measured_fraction_theta_full 0.968
_diffrn_measured_fraction_theta_max 0.968
_diffrn_measurement_device_type 'Rigaku R-AXIS RAPID IP diffractomete'
_diffrn_measurement_method 'Oscillation scans'
_diffrn_radiation_monochromator graphite
_diffrn_radiation_source 'fine-focus sealed tube'
_diffrn_radiation_type MoK\a
_diffrn_radiation_wavelength 0.71073
_diffrn_reflns_av_R_equivalents 0.0861
_diffrn_reflns_av_sigmaI/netI 0.1067
_diffrn_reflns_limit_h_max 12
_diffrn_reflns_limit_h_min -12
_diffrn_reflns_limit_k_max 13
_diffrn_reflns_limit_k_min -13
_diffrn_reflns_limit_l_max 14
_diffrn_reflns_limit_l_min -11
_diffrn_reflns_number 9425
_diffrn_reflns_theta_full 25.00
_diffrn_reflns_theta_max 25.00
_diffrn_reflns_theta_min 3.32
_diffrn_standards_decay_% 0
_diffrn_standards_interval_count 0
_diffrn_standards_interval_time .
_diffrn_standards_number 0
_exptl_absorpt_coefficient_mu 3.763
_exptl_absorpt_correction_T_max 0.437
_exptl_absorpt_correction_T_min 0.321
_exptl_absorpt_correction_type empirical
_exptl_absorpt_process_details 'ABSCOR by T.Higashi    8 March, 1995'
_exptl_crystal_colour red
_exptl_crystal_density_diffrn 2.382
_exptl_crystal_density_method 'not measured'
_exptl_crystal_description block
_exptl_crystal_F_000 844
_exptl_crystal_size_max 0.34
_exptl_crystal_size_mid 0.26
_exptl_crystal_size_min 0.22
_refine_diff_density_max 1.525
_refine_diff_density_min -1.137
_refine_diff_density_rms 0.236
_refine_ls_extinction_method none
_refine_ls_goodness_of_fit_ref 1.103
_refine_ls_hydrogen_treatment mixed
_refine_ls_matrix_type full
_refine_ls_number_parameters 341
_refine_ls_number_reflns 4183
_refine_ls_number_restraints 36
_refine_ls_restrained_S_all 1.114
_refine_ls_R_factor_all 0.1145
_refine_ls_R_factor_gt 0.0785
_refine_ls_shift/su_max 0.000
_refine_ls_shift/su_mean 0.000
_refine_ls_structure_factor_coef Fsqd
_refine_ls_weighting_details 'calc w=1/[\s^2^(Fo^2^)+(0.1128P)^2^+0.0000P] where P=(Fo^2^+2Fc^2^)/3'
_refine_ls_weighting_scheme calc
_refine_ls_wR_factor_gt 0.1934
_refine_ls_wR_factor_ref 0.2210
_reflns_number_gt 2748
_reflns_number_total 4183
_reflns_threshold_expression >2sigma(I)
_cod_data_source_file ic061227jsi20060704_031334.cif
_cod_data_source_block s73b1
_cod_original_cell_volume 1226.5(4)
_cod_database_code 4306930

loop_
_symmetry_equiv_pos_as_xyz
'x, y, z'
'-x, -y, -z'

loop_
_atom_site_label
_atom_site_type_symbol
_atom_site_fract_x
_atom_site_fract_y
_atom_site_fract_z
_atom_site_U_iso_or_equiv
_atom_site_adp_type
_atom_site_occupancy
_atom_site_symmetry_multiplicity
_atom_site_calc_flag
_atom_site_refinement_flags
_atom_site_disorder_assembly
_atom_site_disorder_group
Cu1 Cu -0.9200(7) 0.8974(8) 0.9314(6) 0.0609(17) Uani 0.50 1 d P . .
Cu1A Cu -0.9318(7) 0.9387(8) 0.8748(6) 0.0558(16) Uani 0.50 1 d PU . .
As1 As -0.14417(12) 0.59209(14) 0.40659(11) 0.0350(4) Uani 1 1 d . . .
Mo1 Mo 0.15025(12) 0.35554(14) 0.30884(11) 0.0437(4) Uani 1 1 d . . .
Mo2 Mo 0.15807(12) 0.64881(13) 0.28641(11) 0.0419(4) Uani 1 1 d . . .
Mo3 Mo 0.00554(12) 0.79615(14) 0.47624(11) 0.0453(4) Uani 1 1 d . . .
O1 O -0.0590(11) 0.6932(11) 0.3662(10) 0.058(3) Uiso 1 1 d . . .
OW1 O -0.395(4) 1.080(4) 0.480(4) 0.058(11) Uiso 0.25 1 d P . .
O2 O -0.0642(11) 0.4461(13) 0.3863(10) 0.063(3) Uani 1 1 d . . .
OW2 O -0.520(5) 0.671(5) 0.437(4) 0.022(10) Uiso 0.15 1 d P . .
OW2A O -0.514(6) 0.705(7) 0.523(6) 0.017(14) Uiso 0.10 1 d P . .
O3 O 0.0979(10) 0.5527(12) 0.2211(10) 0.063(3) Uani 1 1 d . . .
O4 O 0.1735(11) 0.6931(13) 0.4182(12) 0.072(3) Uani 1 1 d . . .
O5 O -0.1583(11) 0.7990(12) 0.5424(11) 0.063(3) Uani 1 1 d . . .
O6 O 0.0693(13) 0.3306(15) 0.2072(12) 0.080(4) Uani 1 1 d . . .
O7 O 0.3171(11) 0.2899(13) 0.2866(11) 0.071(3) Uani 1 1 d . . .
O8 O 0.3286(11) 0.5874(16) 0.2638(13) 0.097(5) Uani 1 1 d . . .
O9 O 0.0846(12) 0.8091(14) 0.1758(11) 0.076(4) Uani 1 1 d . . .
O10 O 0.0777(12) 0.8130(13) 0.5894(12) 0.069(3) Uani 1 1 d . . .
O11 O -0.0540(12) 0.9538(13) 0.3603(12) 0.076(4) Uani 1 1 d . . .
O12 O -0.2903(10) 0.6808(13) 0.3140(10) 0.070(3) Uani 1 1 d . . .
O13 O -0.1864(10) 0.5612(11) 0.5544(9) 0.057(3) Uani 1 1 d . . .
N1 N -0.7457(11) 0.9062(13) 0.9074(15) 0.060(4) Uani 1 1 d . . .
N2 N -0.0890(12) 0.8958(13) 0.8985(13) 0.053(3) Uani 1 1 d U . .
N3 N 0.7928(15) 0.3710(18) 0.1831(15) 0.078(5) Uani 1 1 d . . .
H3A H 0.8636 0.3470 0.2283 0.093 Uiso 1 1 calc R . .
C1 C -0.6633(14) 0.8421(15) 1.0063(14) 0.048(3) Uani 1 1 d U . .
H1A H -0.6952 0.8013 1.0794 0.058 Uiso 1 1 calc R . .
C2 C -0.5319(13) 0.8307(14) 1.0099(13) 0.042(3) Uani 1 1 d U . .
H2A H -0.4775 0.7830 1.0833 0.050 Uiso 1 1 calc R . .
C3 C -0.4820(11) 0.8916(13) 0.9017(12) 0.035(3) Uani 1 1 d . . .
C4 C -0.5690(14) 0.9551(19) 0.7976(16) 0.067(5) Uani 1 1 d . . .
H4A H -0.5409 0.9940 0.7216 0.081 Uiso 1 1 calc R . .
C5 C -0.699(2) 0.960(2) 0.808(2) 0.076(5) Uani 1 1 d U . .
H5A H -0.7572 1.0064 0.7369 0.091 Uiso 1 1 calc R . .
C6 C -0.1281(14) 0.8148(17) 0.9998(17) 0.062(5) Uani 1 1 d . . .
H6A H -0.0684 0.7612 1.0704 0.074 Uiso 1 1 calc R . .
C7 C -0.2509(12) 0.8098(15) 1.0013(13) 0.046(3) Uani 1 1 d . . .
H7A H -0.2715 0.7507 1.0719 0.055 Uiso 1 1 calc R . .
C8 C -0.3440(11) 0.8877(14) 0.9033(12) 0.034(3) Uani 1 1 d . . .
C9 C -0.3023(14) 0.9667(15) 0.7988(13) 0.048(3) Uani 1 1 d . . .
H9A H -0.3604 1.0205 0.7272 0.057 Uiso 1 1 calc R . .
C10 C -0.1726(16) 0.9647(16) 0.8018(16) 0.055(4) Uani 1 1 d . . .
C11 C 0.693(2) 0.333(3) 0.239(2) 0.132(12) Uani 1 1 d . . .
H11A H 0.7036 0.2699 0.3192 0.158 Uiso 1 1 calc R . .
C12 C 0.5698(19) 0.3982(19) 0.1619(18) 0.075(5) Uani 1 1 d U . .
H12A H 0.4918 0.3906 0.1963 0.090 Uiso 1 1 calc R . .
C13 C 0.5626(14) 0.4699(16) 0.0426(13) 0.047(3) Uani 1 1 d . . .
C14 C 0.6791(18) 0.4898(19) -0.0036(19) 0.073(5) Uani 1 1 d . . .
H14A H 0.6794 0.5389 -0.0865 0.088 Uiso 1 1 calc R . .
C15 C 0.7890(18) 0.4379(19) 0.0722(17) 0.069(5) Uani 1 1 d . . .
H15A H 0.8654 0.4522 0.0409 0.083 Uiso 1 1 calc R . .
H10A H -0.1457 1.0153 0.7302 0.083 Uiso 1 1 d R . .

loop_
_atom_site_aniso_label
_atom_site_aniso_U_11
_atom_site_aniso_U_22
_atom_site_aniso_U_33
_atom_site_aniso_U_23
_atom_site_aniso_U_13
_atom_site_aniso_U_12
Cu1 0.027(2) 0.080(4) 0.088(5) -0.031(4) 0.015(3) -0.038(3)
Cu1A 0.029(2) 0.070(3) 0.077(4) -0.022(3) 0.006(3) -0.035(2)
As1 0.0247(7) 0.0530(8) 0.0271(7) -0.0092(6) 0.0044(5) -0.0226(6)
Mo1 0.0458(7) 0.0618(8) 0.0404(7) -0.0242(6) 0.0190(5) -0.0370(6)
Mo2 0.0418(7) 0.0568(8) 0.0343(7) -0.0106(5) 0.0088(5) -0.0349(6)
Mo3 0.0410(7) 0.0580(8) 0.0414(7) -0.0113(6) 0.0071(5) -0.0332(6)
O2 0.052(6) 0.096(9) 0.061(7) -0.036(7) 0.017(5) -0.047(6)
O3 0.044(6) 0.078(8) 0.063(7) -0.029(6) 0.004(5) -0.023(5)
O4 0.055(7) 0.078(8) 0.079(9) -0.012(7) -0.006(6) -0.040(6)
O5 0.059(7) 0.071(7) 0.066(8) -0.028(6) 0.013(5) -0.036(6)
O6 0.074(8) 0.109(10) 0.071(9) -0.038(8) -0.002(6) -0.047(7)
O7 0.047(6) 0.085(8) 0.079(9) -0.034(7) 0.022(6) -0.028(6)
O8 0.037(7) 0.120(11) 0.102(11) -0.002(9) 0.004(6) -0.042(7)
O9 0.062(7) 0.108(10) 0.061(8) -0.017(7) 0.003(5) -0.054(7)
O10 0.069(7) 0.072(8) 0.074(8) -0.029(7) 0.000(6) -0.035(6)
O11 0.071(8) 0.077(8) 0.071(9) -0.006(7) -0.020(6) -0.039(6)
O12 0.046(6) 0.099(9) 0.042(6) 0.001(6) -0.015(5) -0.032(6)
O13 0.056(6) 0.064(7) 0.044(6) -0.010(5) 0.003(5) -0.030(5)
N1 0.028(6) 0.055(8) 0.102(12) -0.034(8) 0.017(6) -0.022(6)
N2 0.040(4) 0.058(5) 0.066(5) -0.020(4) 0.007(4) -0.031(4)
N3 0.052(9) 0.109(13) 0.069(11) -0.035(10) 0.005(7) -0.032(8)
C1 0.041(5) 0.055(5) 0.053(5) -0.018(4) 0.012(4) -0.029(4)
C2 0.038(5) 0.045(5) 0.044(5) -0.009(4) 0.010(4) -0.028(4)
C3 0.012(5) 0.039(7) 0.046(8) -0.009(6) 0.005(5) -0.012(5)
C4 0.028(8) 0.092(13) 0.072(12) -0.011(10) 0.001(7) -0.036(8)
C5 0.068(6) 0.084(7) 0.079(7) -0.027(5) -0.003(4) -0.038(5)
C6 0.032(8) 0.069(11) 0.080(12) -0.020(9) -0.025(7) -0.022(7)
C7 0.020(6) 0.060(9) 0.048(8) -0.003(7) -0.003(5) -0.025(6)
C8 0.023(6) 0.052(8) 0.043(7) -0.026(6) 0.015(5) -0.027(5)
C9 0.040(8) 0.060(9) 0.047(9) -0.010(7) 0.006(6) -0.035(7)
C10 0.056(9) 0.052(9) 0.072(11) -0.026(8) 0.032(8) -0.040(8)
C11 0.051(12) 0.24(3) 0.067(15) -0.016(17) 0.005(10) -0.072(16)
C12 0.064(6) 0.079(7) 0.073(7) -0.021(4) 0.018(4) -0.034(5)
C13 0.049(8) 0.064(9) 0.039(8) -0.025(7) 0.022(6) -0.032(7)
C14 0.055(11) 0.069(12) 0.073(13) -0.014(10) 0.022(9) -0.021(8)
C15 0.058(11) 0.070(12) 0.062(12) -0.010(9) 0.021(9) -0.029(9)

loop_
_atom_type_symbol
_atom_type_description
_atom_type_scat_dispersion_real
_atom_type_scat_dispersion_imag
_atom_type_scat_source
C C 0.0033 0.0016 'International Tables Vol C Tables 4.2.6.8 and 6.1.1.4'
H H 0.0000 0.0000 'International Tables Vol C Tables 4.2.6.8 and 6.1.1.4'
N N 0.0061 0.0033 'International Tables Vol C Tables 4.2.6.8 and 6.1.1.4'
O O 0.0106 0.0060 'International Tables Vol C Tables 4.2.6.8 and 6.1.1.4'
Cu Cu 0.3201 1.2651 'International Tables Vol C Tables 4.2.6.8 and 6.1.1.4'
As As 0.0499 2.0058 'International Tables Vol C Tables 4.2.6.8 and 6.1.1.4'
Mo Mo -1.6832 0.6857 'International Tables Vol C Tables 4.2.6.8 and 6.1.1.4'

loop_
_geom_angle_atom_site_label_1
_geom_angle_atom_site_label_2
_geom_angle_atom_site_label_3
_geom_angle
_geom_angle_site_symmetry_1
_geom_angle_site_symmetry_3
_geom_angle_publ_flag
Cu1A Cu1 N2 81.7(13) . 1_455 ?
Cu1A Cu1 N1 81.6(12) . . ?
N2 Cu1 N1 160.4(7) 1_455 . ?
Cu1 Cu1A N2 79.1(12) . 1_455 ?
Cu1 Cu1A N1 79.3(12) . . ?
N2 Cu1A N1 156.1(7) 1_455 . ?
O2 As1 O1 113.4(5) . . ?
O2 As1 O12 105.2(6) . . ?
O1 As1 O12 107.8(6) . . ?
O2 As1 O13 111.4(6) . . ?
O1 As1 O13 110.5(5) . . ?
O12 As1 O13 108.2(5) . . ?
O7 Mo1 O6 105.6(6) . . ?
O7 Mo1 O3 100.8(5) . . ?
O6 Mo1 O3 97.6(6) . . ?
O7 Mo1 O5 97.7(5) . 2_566 ?
O6 Mo1 O5 100.5(6) . 2_566 ?
O3 Mo1 O5 149.5(5) . 2_566 ?
O7 Mo1 O13 92.2(5) . 2_566 ?
O6 Mo1 O13 161.5(5) . 2_566 ?
O3 Mo1 O13 73.5(4) . 2_566 ?
O5 Mo1 O13 81.9(4) 2_566 2_566 ?
O7 Mo1 O2 165.4(5) . . ?
O6 Mo1 O2 88.5(5) . . ?
O3 Mo1 O2 80.4(4) . . ?
O5 Mo1 O2 75.8(4) 2_566 . ?
O13 Mo1 O2 74.1(4) 2_566 . ?
O9 Mo2 O8 105.3(6) . . ?
O9 Mo2 O4 101.3(6) . . ?
O8 Mo2 O4 96.2(6) . . ?
O9 Mo2 O3 97.9(6) . . ?
O8 Mo2 O3 102.1(6) . . ?
O4 Mo2 O3 148.9(5) . . ?
O9 Mo2 O13 161.3(5) . 2_566 ?
O8 Mo2 O13 93.0(5) . 2_566 ?
O4 Mo2 O13 80.5(4) . 2_566 ?
O3 Mo2 O13 73.8(4) . 2_566 ?
O9 Mo2 O1 87.5(5) . . ?
O8 Mo2 O1 166.3(5) . . ?
O4 Mo2 O1 76.1(4) . . ?
O3 Mo2 O1 80.6(4) . . ?
O13 Mo2 O1 74.7(4) 2_566 . ?
O11 Mo3 O10 106.6(6) . . ?
O11 Mo3 O5 100.0(6) . . ?
O10 Mo3 O5 99.5(5) . . ?
O11 Mo3 O4 101.5(6) . . ?
O10 Mo3 O4 98.2(5) . . ?
O5 Mo3 O4 146.9(5) . . ?
O11 Mo3 O1 92.3(5) . . ?
O10 Mo3 O1 161.0(5) . . ?
O5 Mo3 O1 79.3(4) . . ?
O4 Mo3 O1 74.9(4) . . ?
O11 Mo3 O2 165.9(5) . 2_566 ?
O10 Mo3 O2 87.5(5) . 2_566 ?
O5 Mo3 O2 75.6(4) . 2_566 ?
O4 Mo3 O2 77.4(4) . 2_566 ?
O1 Mo3 O2 73.8(4) . 2_566 ?
As1 O1 Mo2 128.7(5) . . ?
As1 O1 Mo3 131.0(6) . . ?
Mo2 O1 Mo3 86.5(4) . . ?
As1 O2 Mo1 130.6(6) . . ?
As1 O2 Mo3 131.0(6) . 2_566 ?
Mo1 O2 Mo3 85.8(4) . 2_566 ?
Mo2 O3 Mo1 119.0(6) . . ?
Mo2 O4 Mo3 117.6(5) . . ?
Mo3 O5 Mo1 118.6(6) . 2_566 ?
As1 O13 Mo2 129.6(6) . 2_566 ?
As1 O13 Mo1 130.0(6) . 2_566 ?
Mo2 O13 Mo1 90.2(4) 2_566 2_566 ?
C5 N1 C1 116.6(14) . . ?
C5 N1 Cu1 128.9(14) . . ?
C1 N1 Cu1 114.5(11) . . ?
C5 N1 Cu1A 110.0(13) . . ?
C1 N1 Cu1A 133.4(12) . . ?
Cu1 N1 Cu1A 19.1(2) . . ?
C10 N2 C6 116.9(12) . . ?
C10 N2 Cu1 130.8(11) . 1_655 ?
C6 N2 Cu1 112.1(10) . 1_655 ?
C10 N2 Cu1A 111.7(10) . 1_655 ?
C6 N2 Cu1A 131.3(11) . 1_655 ?
Cu1 N2 Cu1A 19.1(2) 1_655 1_655 ?
C15 N3 C11 124.7(18) . . ?
N1 C1 C2 124.4(14) . . ?
C1 C2 C3 119.0(13) . . ?
C4 C3 C2 115.9(12) . . ?
C4 C3 C8 123.9(12) . . ?
C2 C3 C8 120.3(11) . . ?
C3 C4 C5 118.8(16) . . ?
N1 C5 C4 125.4(18) . . ?
C7 C6 N2 122.4(14) . . ?
C8 C7 C6 122.0(13) . . ?
C7 C8 C9 115.5(11) . . ?
C7 C8 C3 124.3(11) . . ?
C9 C8 C3 120.2(12) . . ?
C8 C9 C10 119.8(13) . . ?
N2 C10 C9 123.2(13) . . ?
N3 C11 C12 114(2) . . ?
C13 C12 C11 122.2(18) . . ?
C12 C13 C14 116.8(16) . . ?
C12 C13 C13 123.4(16) . 2_665 ?
C14 C13 C13 119.8(17) . 2_665 ?
C15 C14 C13 119.6(18) . . ?
N3 C15 C14 122.1(18) . . ?

loop_
_geom_bond_atom_site_label_1
_geom_bond_atom_site_label_2
_geom_bond_distance
_geom_bond_site_symmetry_2
_geom_bond_publ_flag
Cu1 Cu1A 0.641(7) . ?
Cu1 N2 1.920(14) 1_455 ?
Cu1 N1 1.925(13) . ?
Cu1A N2 1.935(14) 1_455 ?
Cu1A N1 1.939(13) . ?
As1 O2 1.621(12) . ?
As1 O1 1.674(11) . ?
As1 O12 1.685(9) . ?
As1 O13 1.723(10) . ?
Mo1 O7 1.680(10) . ?
Mo1 O6 1.737(12) . ?
Mo1 O3 1.907(12) . ?
Mo1 O5 1.927(12) 2_566 ?
Mo1 O13 2.321(11) 2_566 ?
Mo1 O2 2.377(10) . ?
Mo2 O9 1.667(13) . ?
Mo2 O8 1.715(11) . ?
Mo2 O4 1.876(13) . ?
Mo2 O3 1.901(11) . ?
Mo2 O13 2.313(10) 2_566 ?
Mo2 O1 2.381(11) . ?
Mo3 O11 1.670(12) . ?
Mo3 O10 1.736(12) . ?
Mo3 O5 1.872(11) . ?
Mo3 O4 1.941(13) . ?
Mo3 O1 2.384(11) . ?
Mo3 O2 2.420(12) 2_566 ?
O2 Mo3 2.420(12) 2_566 ?
OW2 OW2A 1.25(8) . ?
O5 Mo1 1.927(12) 2_566 ?
O13 Mo2 2.313(10) 2_566 ?
O13 Mo1 2.321(11) 2_566 ?
N1 C5 1.28(2) . ?
N1 C1 1.30(2) . ?
N2 C10 1.29(2) . ?
N2 C6 1.37(2) . ?
N2 Cu1 1.920(14) 1_655 ?
N2 Cu1A 1.935(14) 1_655 ?
N3 C15 1.24(2) . ?
N3 C11 1.36(3) . ?
C1 C2 1.378(19) . ?
C2 C3 1.392(17) . ?
C3 C4 1.38(2) . ?
C3 C8 1.481(15) . ?
C4 C5 1.38(2) . ?
C6 C7 1.356(18) . ?
C7 C8 1.349(18) . ?
C8 C9 1.393(18) . ?
C9 C10 1.402(19) . ?
C11 C12 1.42(3) . ?
C12 C13 1.33(2) . ?
C13 C14 1.40(2) . ?
C13 C13 1.51(3) 2_665 ?
C14 C15 1.33(3) . ?
